data_7029479
loop_
_publ_author_name
'Mishra, Anurag'
'Ravikumar, Sambandam'
'Song, Young Ho'
'Prabhu, Nadarajan Saravanan'
'Kim, Hyunuk'
'Hong, Soon Ho'
'Cheon, Seyeon'
'Noh, Jaegeun'
'Chi, Ki-Whan'

_publ_section_title
;
 A new arene-Ru based supramolecular coordination complex for efficient
 binding and selective sensing of green fluorescent protein.
;
_journal_issue 16
_journal_name_full 'Dalton transactions (Cambridge, England : 2003)'
_journal_page_first 6032
_journal_page_last 6040
_journal_paper_doi 10.1039/c3dt53186d
_journal_volume 43
_journal_year 2014
_chemical_formula_sum 'C127 H153 F12 N10 O29 Ru4 S4'
_chemical_formula_weight 3044.11
_chemical_name_systematic
; 
 ? 
;
_space_group_IT_number 15
_symmetry_cell_setting monoclinic
_symmetry_space_group_name_Hall '-C 2yc'
_symmetry_space_group_name_H-M 'C 1 2/c 1'
_atom_sites_solution_hydrogens geom
_atom_sites_solution_primary direct
_atom_sites_solution_secondary difmap
_audit_creation_method SHELXL-97
_cell_angle_alpha 90.00
_cell_angle_beta 114.20(3)
_cell_angle_gamma 90.00
_cell_formula_units_Z 4
_cell_length_a 32.701(7)
_cell_length_b 18.016(4)
_cell_length_c 23.371(5)
_cell_measurement_reflns_used 10243
_cell_measurement_temperature 100(2)
_cell_measurement_theta_max 50
_cell_measurement_theta_min 2
_cell_volume 12559(6)
_computing_cell_refinement 'DENZO (Z. Otwinowski and W. Minor, 1997)'
_computing_data_collection 'ADSC Quantum software'
_computing_data_reduction 'HKL2000 (Z. Otwinowski and W. Minor, 1997)'
_computing_molecular_graphics 'Materials Studio 4.1'
_computing_publication_material 'Materials Studio 4.1'
_computing_structure_refinement 'SHELXL-97 (Sheldrick, 1997)'
_computing_structure_solution 'SHELXS-97 (Sheldrick, 1990)'
_diffrn_ambient_temperature 100(2)
_diffrn_measured_fraction_theta_full 0.965
_diffrn_measured_fraction_theta_max 0.771
_diffrn_measurement_device_type 'ADSC Quantum 210'
_diffrn_measurement_method \w-scan
_diffrn_radiation_monochromator graphite
_diffrn_radiation_source synchrotron-PAL
_diffrn_radiation_type synchrotron
_diffrn_radiation_wavelength 0.80000
_diffrn_reflns_av_R_equivalents 0.0294
_diffrn_reflns_limit_h_max 40
_diffrn_reflns_limit_h_min -39
_diffrn_reflns_limit_k_max 21
_diffrn_reflns_limit_k_min -21
_diffrn_reflns_limit_l_max 27
_diffrn_reflns_limit_l_min -26
_diffrn_reflns_number 36226
_diffrn_reflns_theta_full 25.00
_diffrn_reflns_theta_max 30.36
_diffrn_reflns_theta_min 1.49
_exptl_absorpt_coefficient_mu 0.863
_exptl_absorpt_correction_T_max 0.8464
_exptl_absorpt_correction_T_min 0.8132
_exptl_absorpt_correction_type multi-scan
_exptl_absorpt_process_details HKL2000
_exptl_crystal_density_diffrn 1.610
_exptl_crystal_density_method 'not measured'
_exptl_crystal_F_000 6260
_exptl_crystal_size_max 0.25
_exptl_crystal_size_mid 0.25
_exptl_crystal_size_min 0.20
_refine_diff_density_max 1.688
_refine_diff_density_min -1.102
_refine_diff_density_rms 0.145
_refine_ls_extinction_coef 0.0038(4)
_refine_ls_extinction_expression Fc^*^=kFc[1+0.001xFc^2^\l^3^/sin(2\q)]^-1/4^
_refine_ls_extinction_method SHELXL
_refine_ls_goodness_of_fit_ref 1.300
_refine_ls_hydrogen_treatment constr
_refine_ls_matrix_type full
_refine_ls_number_parameters 845
_refine_ls_number_reflns 10243
_refine_ls_number_restraints 116
_refine_ls_restrained_S_all 1.314
_refine_ls_R_factor_all 0.1032
_refine_ls_R_factor_gt 0.0907
_refine_ls_shift/su_max 0.001
_refine_ls_shift/su_mean 0.000
_refine_ls_structure_factor_coef Fsqd
_refine_ls_weighting_details 'calc w=1/[\s^2^(Fo^2^)+(0.2000P)^2^+0.0000P] where P=(Fo^2^+2Fc^2^)/3'
_refine_ls_weighting_scheme calc
_refine_ls_wR_factor_gt 0.2811
_refine_ls_wR_factor_ref 0.2939
_reflns_number_gt 8154
_reflns_number_total 10243
_reflns_threshold_expression >2sigma(I)
_cod_data_source_file c3dt53186d.txt
_cod_data_source_block c2c
_cod_depositor_comments
;
The following automatic conversions were performed:

'_symmetry_cell_setting' value 'Monoclinic' changed to 'monoclinic'
according to
/usr/data/users/saulius/crontab/automatic-downloads/current/RSC/lib/dictionaries/cif_core.dic
dictionary named 'cif_core.dic' version 2.4.2 from 2011-04-26.

Automatic conversion script
Id: cif_fix_values 2281 2013-09-26 08:29:07Z andrius 
;
_cod_original_cell_volume 12559(5)
_cod_original_sg_symbol_H-M C2/c
_cod_database_code 7029479
_diffrn_reflns_av_unetl/neti 0.0253

loop_
_symmetry_equiv_pos_as_xyz
'x, y, z'
'-x, y, -z+1/2'
'x+1/2, y+1/2, z'
'-x+1/2, y+1/2, -z+1/2'
'-x, -y, -z'
'x, -y, z-1/2'
'-x+1/2, -y+1/2, -z'
'x+1/2, -y+1/2, z-1/2'

loop_
_atom_site_label
_atom_site_type_symbol
_atom_site_fract_x
_atom_site_fract_y
_atom_site_fract_z
_atom_site_U_iso_or_equiv
_atom_site_adp_type
_atom_site_occupancy
_atom_site_symmetry_multiplicity
_atom_site_calc_flag
_atom_site_refinement_flags
Ru1 Ru 0.276649(15) 0.68554(3) 0.74452(2) 0.0661(3) Uani 1 1 d .
Ru2 Ru 0.350343(19) 0.72741(3) 0.57432(3) 0.0766(3) Uani 1 1 d .
S1S S 0.07878(6) -0.25710(14) 0.63246(11) 0.0943(6) Uani 1 1 d .
S2S S 0.32825(7) 0.93690(13) 0.72140(12) 0.1021(7) Uani 1 1 d .
O1S O 0.0730(3) -0.1921(4) 0.5928(4) 0.140(3) Uani 1 1 d .
O1A O 0.26554(14) 0.7480(3) 0.6617(2) 0.0703(11) Uani 1 1 d .
O1C O 0.07759(13) 0.0626(3) 0.3832(2) 0.0728(11) Uani 1 1 d .
O2A O 0.33488(12) 0.6603(2) 0.7294(2) 0.0658(10) Uani 1 1 d .
O2S O 0.05466(15) -0.2533(3) 0.6709(2) 0.0857(14) Uani 1 1 d .
O2C O -0.15172(13) 0.0498(3) 0.1888(2) 0.0767(12) Uani 1 1 d .
O3A O 0.29507(15) 0.7630(2) 0.5915(2) 0.0759(12) Uani 1 1 d .
O3S O 0.12407(15) -0.2809(4) 0.6630(3) 0.1015(17) Uani 1 1 d .
O4A O 0.36853(14) 0.6868(2) 0.6672(2) 0.0731(11) Uani 1 1 d .
O4S O 0.3221(3) 0.9676(4) 0.6631(3) 0.172(4) Uani 1 1 d .
O5S O 0.3465(2) 0.8630(3) 0.7329(3) 0.1137(19) Uani 1 1 d .
O6S O 0.2937(2) 0.9532(4) 0.7423(5) 0.156(3) Uani 1 1 d .
N1C N 0.24280(15) 0.6026(3) 0.6778(2) 0.0625(11) Uani 1 1 d .
N2C N 0.03340(16) 0.1672(3) 0.3614(3) 0.0724(13) Uani 1 1 d .
H2CA H 0.0063 0.1831 0.3374 0.087 Uiso 1 1 calc R
N3C N -0.03785(14) 0.0841(3) 0.2886(2) 0.0657(12) Uani 1 1 d .
N4C N -0.11213(16) 0.1590(3) 0.2144(2) 0.0688(13) Uani 1 1 d .
H4CA H -0.0866 0.1777 0.2412 0.083 Uiso 1 1 calc R
N5C N -0.31726(18) 0.6276(3) -0.0504(2) 0.0744(14) Uani 1 1 d .
F1S F 0.0476(2) -0.3911(4) 0.6050(3) 0.1256(17) Uani 1 1 d .
C1A C 0.2954(2) 0.7392(4) 0.6426(3) 0.0675(15) Uani 1 1 d .
C1C C 0.2634(2) 0.5437(4) 0.6684(3) 0.0728(16) Uani 1 1 d .
H1CA H 0.2950 0.5394 0.6908 0.087 Uiso 1 1 calc R
C1B C 0.2428(2) 0.7697(4) 0.7775(3) 0.0737(17) Uani 1 1 d .
C1S C 0.0531(3) -0.3253(7) 0.5775(5) 0.113(3) Uani 1 1 d .
C2B C 0.2254(3) 0.6962(4) 0.7807(4) 0.0801(18) Uani 1 1 d .
H2BA H 0.1937 0.6848 0.7519 0.096 Uiso 1 1 calc R
C2C C 0.19772(18) 0.6092(4) 0.6447(3) 0.0679(15) Uani 1 1 d .
H2CB H 0.1827 0.6516 0.6509 0.081 Uiso 1 1 calc R
C2A C 0.3371(2) 0.6912(4) 0.6841(3) 0.0695(16) Uani 1 1 d .
C2S C 0.3724(3) 0.9931(6) 0.7755(4) 0.096(2) Uani 1 1 d .
C3C C 0.23987(19) 0.4877(4) 0.6263(3) 0.0720(16) Uani 1 1 d .
H3CB H 0.2553 0.4453 0.6210 0.086 Uiso 1 1 calc R
C3B C 0.2537(2) 0.6371(4) 0.8115(3) 0.0824(18) Uani 1 1 d .
H3BA H 0.2410 0.5858 0.8031 0.099 Uiso 1 1 calc R
C4C C 0.1735(2) 0.5558(4) 0.6025(3) 0.0702(15) Uani 1 1 d .
H4CB H 0.1420 0.5614 0.5801 0.084 Uiso 1 1 calc R
C4B C 0.3013(3) 0.6446(4) 0.8405(3) 0.090(2) Uani 1 1 d .
C5C C 0.1945(2) 0.4941(4) 0.5927(3) 0.0734(16) Uani 1 1 d .
C5B C 0.3189(3) 0.7195(5) 0.8405(3) 0.089(2) Uani 1 1 d .
H5BA H 0.3518 0.7254 0.8527 0.106 Uiso 1 1 calc R
C6C C 0.1681(2) 0.4375(4) 0.5495(3) 0.0772(17) Uani 1 1 d .
C6B C 0.2905(2) 0.7791(4) 0.8110(3) 0.0792(18) Uani 1 1 d .
H6BA H 0.3044 0.8248 0.8024 0.095 Uiso 1 1 calc R
C7C C 0.1465(2) 0.3895(5) 0.5144(3) 0.084(2) Uani 1 1 d .
C7B C 0.2144(2) 0.8300(4) 0.7412(4) 0.0791(18) Uani 1 1 d .
H7BA H 0.2035 0.8586 0.7677 0.119 Uiso 1 1 calc R
H7BB H 0.1889 0.8095 0.7054 0.119 Uiso 1 1 calc R
H7BC H 0.2318 0.8624 0.7258 0.119 Uiso 1 1 calc R
C8C C 0.1195(2) 0.3320(4) 0.4751(4) 0.0791(18) Uani 1 1 d .
C8B C 0.3335(3) 0.5821(6) 0.8684(4) 0.126(3) Uani 1 1 d DU
H8BA H 0.3570 0.5926 0.8525 0.151 Uiso 1 1 calc R
C9C C 0.1329(2) 0.2615(5) 0.4786(4) 0.083(2) Uani 1 1 d .
H9CA H 0.1623 0.2497 0.5081 0.100 Uiso 1 1 calc R
C9B C 0.3586(4) 0.5866(8) 0.9350(5) 0.150(4) Uani 1 1 d DU
H9BA H 0.3796 0.5450 0.9492 0.225 Uiso 1 1 calc R
H9BB H 0.3380 0.5846 0.9559 0.225 Uiso 1 1 calc R
H9BC H 0.3753 0.6335 0.9455 0.225 Uiso 1 1 calc R
C10C C 0.0762(2) 0.3500(5) 0.4286(4) 0.092(2) Uani 1 1 d .
H10A H 0.0660 0.4000 0.4233 0.111 Uiso 1 1 calc R
C10B C 0.3181(4) 0.5110(6) 0.8426(5) 0.132(3) Uani 1 1 d U
H10B H 0.3418 0.4743 0.8628 0.198 Uiso 1 1 calc R
H10C H 0.3104 0.5119 0.7974 0.198 Uiso 1 1 calc R
H10D H 0.2916 0.4977 0.8498 0.198 Uiso 1 1 calc R
C11C C 0.1069(2) 0.2043(4) 0.4422(3) 0.0784(18) Uani 1 1 d .
H11A H 0.1181 0.1550 0.4476 0.094 Uiso 1 1 calc R
C11B C 0.3613(4) 0.7192(6) 0.4882(5) 0.111(3) Uani 1 1 d .
C12C C 0.0486(2) 0.2934(5) 0.3905(4) 0.088(2) Uani 1 1 d .
H12A H 0.0195 0.3051 0.3599 0.105 Uiso 1 1 calc R
C12B C 0.4001(3) 0.7063(5) 0.5379(4) 0.094(2) Uani 1 1 d .
H12B H 0.4129 0.6551 0.5430 0.113 Uiso 1 1 calc R
C13C C 0.06386(19) 0.2203(4) 0.3975(3) 0.0709(16) Uani 1 1 d .
C13B C 0.4192(3) 0.7569(5) 0.5911(5) 0.093(2) Uani 1 1 d .
H13A H 0.4451 0.7418 0.6305 0.112 Uiso 1 1 calc R
C14C C 0.0411(2) 0.0925(4) 0.3592(3) 0.0699(15) Uani 1 1 d .
C14B C 0.3943(4) 0.8255(5) 0.5877(6) 0.117(3) Uani 1 1 d .
C15C C 0.0001(2) 0.0475(4) 0.3243(3) 0.0693(15) Uani 1 1 d .
C15B C 0.3520(3) 0.8328(6) 0.5292(6) 0.112(3) Uani 1 1 d .
H15A H 0.3303 0.8715 0.5303 0.134 Uiso 1 1 calc R
C16C C 0.0022(2) -0.0280(4) 0.3298(3) 0.0795(17) Uani 1 1 d .
H16A H 0.0299 -0.0522 0.3532 0.095 Uiso 1 1 calc R
C16B C 0.3360(3) 0.7838(8) 0.4852(6) 0.123(4) Uani 1 1 d .
H16B H 0.3044 0.7880 0.4530 0.148 Uiso 1 1 calc R
C17C C -0.0374(2) -0.0692(4) 0.3001(4) 0.0862(19) Uani 1 1 d .
H17A H -0.0375 -0.1214 0.3053 0.103 Uiso 1 1 calc R
C17B C 0.3401(4) 0.6583(7) 0.4348(6) 0.136(4) Uani 1 1 d U
H17B H 0.3505 0.6666 0.4016 0.205 Uiso 1 1 calc R
H17C H 0.3073 0.6621 0.4171 0.205 Uiso 1 1 calc R
H17D H 0.3492 0.6087 0.4527 0.205 Uiso 1 1 calc R
C18C C -0.0762(2) -0.0316(4) 0.2629(3) 0.0792(18) Uani 1 1 d .
H18A H -0.1033 -0.0579 0.2409 0.095 Uiso 1 1 calc R
C18B C 0.4109(5) 0.8803(9) 0.6395(8) 0.158(4) Uani 1 1 d U
H18B H 0.3839 0.8996 0.6446 0.190 Uiso 1 1 calc R
C19C C -0.07495(19) 0.0426(4) 0.2586(3) 0.0699(15) Uani 1 1 d .
C19B C 0.4382(6) 0.8519(10) 0.6953(9) 0.191(5) Uani 1 1 d U
H19A H 0.4224 0.8128 0.7073 0.287 Uiso 1 1 calc R
H19B H 0.4472 0.8912 0.7270 0.287 Uiso 1 1 calc R
H19C H 0.4648 0.8308 0.6922 0.287 Uiso 1 1 calc R
C20C C -0.11671(19) 0.0836(4) 0.2173(3) 0.0690(15) Uani 1 1 d .
C20B C 0.4276(7) 0.9456(11) 0.6075(9) 0.227(6) Uani 1 1 d U
H20A H 0.4395 0.9866 0.6373 0.340 Uiso 1 1 calc R
H20B H 0.4023 0.9633 0.5700 0.340 Uiso 1 1 calc R
H20C H 0.4512 0.9267 0.5957 0.340 Uiso 1 1 calc R
C21C C -0.14301(19) 0.2100(4) 0.1741(3) 0.0671(15) Uani 1 1 d .
C22C C -0.1314(2) 0.2857(4) 0.1810(3) 0.0715(16) Uani 1 1 d .
H22A H -0.1036 0.3003 0.2132 0.086 Uiso 1 1 calc R
C23C C -0.18485(19) 0.1888(4) 0.1271(3) 0.0737(17) Uani 1 1 d .
H23A H -0.1937 0.1382 0.1215 0.088 Uiso 1 1 calc R
C24C C -0.1585(2) 0.3380(4) 0.1434(3) 0.0705(15) Uani 1 1 d .
H24A H -0.1496 0.3886 0.1484 0.085 Uiso 1 1 calc R
C25C C -0.2128(2) 0.2433(4) 0.0893(3) 0.0665(15) Uani 1 1 d .
H25A H -0.2411 0.2292 0.0580 0.080 Uiso 1 1 calc R
C26C C -0.2012(2) 0.3162(4) 0.0954(3) 0.0695(16) Uani 1 1 d .
C27C C -0.2295(2) 0.3743(5) 0.0584(3) 0.0804(19) Uani 1 1 d .
C28C C -0.2529(2) 0.4264(4) 0.0289(3) 0.0730(16) Uani 1 1 d .
C29C C -0.2743(2) 0.4909(4) 0.0017(3) 0.0734(16) Uani 1 1 d .
C30C C -0.31845(19) 0.4944(4) -0.0463(3) 0.0714(16) Uani 1 1 d .
H30A H -0.3349 0.4497 -0.0609 0.086 Uiso 1 1 calc R
C31C C -0.2530(2) 0.5598(4) 0.0213(3) 0.0784(18) Uani 1 1 d .
H31A H -0.2232 0.5616 0.0527 0.094 Uiso 1 1 calc R
C32C C -0.3374(2) 0.5594(4) -0.0714(3) 0.0722(16) Uani 1 1 d .
H32A H -0.3661 0.5586 -0.1054 0.087 Uiso 1 1 calc R
C33C C -0.2741(2) 0.6226(4) -0.0038(3) 0.0793(18) Uani 1 1 d .
H33A H -0.2583 0.6677 0.0113 0.095 Uiso 1 1 calc R
F2S F 0.07439(17) -0.3433(4) 0.5407(3) 0.1293(19) Uani 1 1 d .
F3S F 0.01034(15) -0.3092(4) 0.5360(3) 0.131(2) Uani 1 1 d .
F6S F 0.3592(2) 1.0638(4) 0.7722(3) 0.1308(18) Uani 1 1 d .
F5S F 0.40975(19) 0.9900(4) 0.7668(4) 0.160(3) Uani 1 1 d .
F4S F 0.3835(3) 0.9726(5) 0.8341(3) 0.174(3) Uani 1 1 d .
O1AC O 0.0510(3) -0.0608(5) 0.4902(4) 0.150(3) Uani 1 1 d U
O4AC O -0.0191(6) -0.2638(10) 0.3720(8) 0.260(7) Uani 1 1 d U
C1AC C 0.0294(5) -0.0648(8) 0.5183(7) 0.153(4) Uani 1 1 d DU
C2AC C 0.0436(5) -0.0275(9) 0.5764(7) 0.166(5) Uani 1 1 d DU
C3AC C -0.0089(6) -0.1108(11) 0.5074(9) 0.191(6) Uani 1 1 d U
C4AC C -0.0544(4) -0.2743(8) 0.3755(7) 0.137(4) Uani 1 1 d U
C5AC C -0.0707(5) -0.2069(10) 0.3786(8) 0.164(5) Uani 1 1 d U
C6AC C -0.0703(5) -0.3393(9) 0.3877(8) 0.166(5) Uani 1 1 d U
O1M O 0.0000 -0.5000 0.5000 0.353(15) Uani 1 2 d SU
C1M C 0.0385(12) -0.537(2) 0.5327(17) 0.191(12) Uani 0.50 1 d PU

loop_
_atom_site_aniso_label
_atom_site_aniso_U_11
_atom_site_aniso_U_22
_atom_site_aniso_U_33
_atom_site_aniso_U_23
_atom_site_aniso_U_13
_atom_site_aniso_U_12
Ru1 0.0564(4) 0.0720(4) 0.0609(5) -0.0043(2) 0.0149(3) -0.0009(2)
Ru2 0.0739(4) 0.0797(5) 0.0768(5) 0.0051(2) 0.0316(3) 0.0069(2)
S1S 0.0589(9) 0.1210(16) 0.0927(15) 0.0030(11) 0.0207(9) 0.0126(9)
S2S 0.0776(11) 0.0984(15) 0.1132(17) 0.0041(12) 0.0217(11) -0.0061(10)
O1S 0.134(6) 0.130(6) 0.176(8) 0.061(5) 0.082(5) 0.035(4)
O1A 0.068(2) 0.074(3) 0.067(3) -0.004(2) 0.025(2) 0.007(2)
O1C 0.053(2) 0.083(3) 0.068(3) -0.009(2) 0.0101(19) -0.0018(19)
O2A 0.050(2) 0.080(3) 0.057(3) 0.002(2) 0.0121(18) -0.0007(18)
O2S 0.058(2) 0.103(3) 0.088(3) -0.024(3) 0.021(2) -0.002(2)
O2C 0.050(2) 0.086(3) 0.082(3) -0.009(2) 0.015(2) -0.013(2)
O3A 0.076(3) 0.071(3) 0.077(3) 0.002(2) 0.028(2) 0.010(2)
O3S 0.049(2) 0.131(5) 0.110(4) -0.013(3) 0.017(2) 0.012(3)
O4A 0.059(2) 0.080(3) 0.073(3) -0.004(2) 0.019(2) 0.0010(19)
O4S 0.240(10) 0.133(6) 0.075(5) 0.012(4) -0.003(5) -0.030(6)
O5S 0.091(4) 0.097(4) 0.146(5) 0.011(4) 0.041(4) 0.005(3)
O6S 0.084(4) 0.121(5) 0.280(10) -0.007(6) 0.092(5) -0.003(4)
N1C 0.050(2) 0.069(3) 0.059(3) -0.002(2) 0.013(2) 0.003(2)
N2C 0.049(2) 0.079(3) 0.081(4) -0.011(3) 0.018(2) -0.003(2)
N3C 0.049(2) 0.078(3) 0.065(3) -0.006(2) 0.019(2) -0.007(2)
N4C 0.051(2) 0.071(3) 0.076(3) -0.011(2) 0.018(2) -0.008(2)
N5C 0.072(3) 0.083(3) 0.061(3) -0.004(2) 0.019(2) -0.018(3)
F1S 0.128(4) 0.123(4) 0.120(4) -0.024(3) 0.045(3) -0.021(3)
C1A 0.064(3) 0.068(4) 0.063(4) 0.001(3) 0.018(3) 0.002(3)
C1C 0.058(3) 0.080(4) 0.072(4) 0.000(3) 0.018(3) 0.006(3)
C1B 0.072(4) 0.080(4) 0.070(4) -0.014(3) 0.030(3) -0.009(3)
C1S 0.080(5) 0.163(10) 0.100(7) -0.026(6) 0.040(5) 0.004(5)
C2B 0.083(4) 0.082(4) 0.080(5) -0.009(3) 0.039(4) -0.012(4)
C2C 0.053(3) 0.079(4) 0.061(4) -0.008(3) 0.013(3) 0.004(3)
C2A 0.059(3) 0.071(4) 0.062(4) -0.013(3) 0.009(3) -0.008(3)
C2S 0.078(5) 0.114(7) 0.090(6) 0.003(5) 0.027(4) 0.012(4)
C3C 0.057(3) 0.073(4) 0.083(4) -0.004(3) 0.025(3) -0.003(3)
C3B 0.084(4) 0.085(5) 0.065(4) -0.003(3) 0.017(3) -0.013(4)
C4C 0.057(3) 0.080(4) 0.065(4) -0.003(3) 0.016(3) 0.001(3)
C4B 0.094(5) 0.088(5) 0.066(4) -0.003(3) 0.010(4) -0.003(4)
C5C 0.061(3) 0.081(4) 0.076(4) -0.009(3) 0.026(3) -0.012(3)
C5B 0.081(4) 0.104(6) 0.067(5) -0.009(4) 0.015(4) -0.005(4)
C6C 0.067(3) 0.085(4) 0.081(4) -0.018(4) 0.031(3) -0.009(3)
C6B 0.076(4) 0.091(5) 0.067(4) -0.017(3) 0.026(3) -0.020(4)
C7C 0.056(3) 0.110(5) 0.088(5) -0.026(4) 0.031(3) -0.011(3)
C7B 0.077(4) 0.077(4) 0.090(5) -0.008(3) 0.040(4) -0.002(3)
C8C 0.060(3) 0.089(5) 0.085(5) -0.025(4) 0.027(3) -0.008(3)
C8B 0.114(7) 0.112(5) 0.101(5) 0.015(5) -0.008(5) 0.017(5)
C9C 0.054(3) 0.113(6) 0.079(5) -0.015(4) 0.023(3) -0.011(3)
C9B 0.141(9) 0.161(10) 0.109(6) -0.001(6) 0.011(6) 0.013(8)
C10C 0.055(3) 0.090(5) 0.121(6) -0.034(4) 0.025(4) -0.013(3)
C10B 0.132(5) 0.114(4) 0.130(5) -0.001(4) 0.032(4) 0.007(4)
C11C 0.057(3) 0.092(4) 0.075(4) -0.018(3) 0.016(3) -0.002(3)
C11B 0.126(8) 0.131(8) 0.087(7) 0.015(5) 0.054(6) 0.008(6)
C12C 0.052(3) 0.096(5) 0.103(6) -0.016(4) 0.019(3) -0.001(3)
C12B 0.095(5) 0.104(5) 0.101(6) -0.003(5) 0.059(5) 0.000(4)
C13C 0.051(3) 0.081(4) 0.073(4) -0.022(3) 0.017(3) -0.006(3)
C13B 0.081(4) 0.102(5) 0.113(6) -0.007(5) 0.056(5) -0.003(4)
C14C 0.058(3) 0.074(4) 0.071(4) -0.008(3) 0.019(3) 0.004(3)
C14B 0.121(7) 0.090(5) 0.175(10) -0.031(6) 0.094(8) -0.034(5)
C15C 0.062(3) 0.073(4) 0.071(4) -0.004(3) 0.024(3) 0.000(3)
C15B 0.089(6) 0.096(6) 0.148(9) 0.026(6) 0.047(6) 0.000(5)
C16C 0.060(3) 0.087(5) 0.085(5) 0.001(3) 0.022(3) -0.001(3)
C16B 0.088(6) 0.166(11) 0.112(8) 0.043(7) 0.037(6) -0.010(7)
C17C 0.074(4) 0.080(4) 0.094(5) 0.004(4) 0.023(4) -0.006(3)
C17B 0.139(5) 0.150(5) 0.124(5) -0.001(4) 0.058(4) -0.012(4)
C18C 0.060(3) 0.079(4) 0.087(5) -0.008(3) 0.018(3) -0.014(3)
C18B 0.128(8) 0.174(10) 0.190(9) -0.045(7) 0.082(6) -0.020(7)
C19C 0.057(3) 0.082(4) 0.064(4) -0.004(3) 0.018(3) -0.003(3)
C19B 0.182(7) 0.195(7) 0.199(7) -0.016(4) 0.081(5) -0.004(5)
C20C 0.056(3) 0.086(4) 0.062(4) -0.007(3) 0.021(3) -0.006(3)
C20B 0.231(8) 0.220(8) 0.234(7) 0.006(5) 0.102(5) -0.022(5)
C21C 0.054(3) 0.077(4) 0.063(4) -0.004(3) 0.016(3) -0.001(3)
C22C 0.052(3) 0.087(4) 0.069(4) -0.007(3) 0.018(3) -0.005(3)
C23C 0.051(3) 0.088(5) 0.080(5) -0.011(3) 0.026(3) -0.011(3)
C24C 0.059(3) 0.084(4) 0.062(4) -0.002(3) 0.019(3) -0.004(3)
C25C 0.054(3) 0.082(4) 0.059(4) -0.010(3) 0.019(3) -0.011(3)
C26C 0.053(3) 0.093(5) 0.059(4) 0.002(3) 0.020(3) 0.006(3)
C27C 0.063(3) 0.113(6) 0.065(4) -0.009(4) 0.026(3) -0.004(4)
C28C 0.057(3) 0.099(5) 0.058(4) 0.008(3) 0.019(3) -0.003(3)
C29C 0.066(3) 0.083(4) 0.063(4) -0.002(3) 0.018(3) -0.014(3)
C30C 0.054(3) 0.088(4) 0.063(4) 0.004(3) 0.015(3) -0.007(3)
C31C 0.068(3) 0.095(5) 0.053(4) 0.004(3) 0.006(3) -0.013(3)
C32C 0.057(3) 0.084(4) 0.065(4) -0.008(3) 0.014(3) -0.015(3)
C33C 0.065(3) 0.091(5) 0.063(4) -0.005(3) 0.006(3) -0.020(3)
F2S 0.083(3) 0.189(6) 0.115(4) -0.024(4) 0.040(3) 0.016(3)
F3S 0.067(3) 0.211(7) 0.100(4) -0.036(4) 0.017(2) 0.007(3)
F6S 0.125(4) 0.117(4) 0.137(5) -0.020(3) 0.039(4) -0.012(3)
F5S 0.102(4) 0.181(6) 0.204(7) -0.082(5) 0.071(4) -0.039(4)
F4S 0.199(7) 0.180(7) 0.113(5) 0.002(4) 0.035(5) 0.063(6)
O1AC 0.168(5) 0.150(5) 0.145(4) 0.002(4) 0.079(4) 0.018(4)
O4AC 0.254(8) 0.266(8) 0.268(8) -0.007(5) 0.113(5) 0.003(5)
C1AC 0.137(7) 0.146(8) 0.171(9) 0.007(7) 0.057(7) 0.005(7)
C2AC 0.167(6) 0.174(7) 0.166(6) -0.005(5) 0.079(5) 0.004(5)
C3AC 0.184(7) 0.187(7) 0.196(7) 0.005(5) 0.072(5) -0.001(5)
C4AC 0.093(5) 0.167(8) 0.172(8) 0.010(6) 0.075(6) 0.000(5)
C5AC 0.151(6) 0.161(6) 0.179(7) -0.003(5) 0.066(5) 0.004(5)
C6AC 0.159(6) 0.161(6) 0.164(6) 0.002(5) 0.052(5) -0.011(5)
O1M 0.352(17) 0.339(18) 0.356(18) -0.027(10) 0.133(11) 0.003(10)
C1M 0.189(13) 0.188(13) 0.192(13) -0.005(5) 0.076(7) 0.002(5)

loop_
_atom_type_symbol
_atom_type_description
_atom_type_scat_dispersion_real
_atom_type_scat_dispersion_imag
_atom_type_scat_source
C C -0.0020 0.0021 'International Tables Vol C Tables 4.2.6.8 and 6.1.1.4'
H H 0.0000 0.0000 'International Tables Vol C Tables 4.2.6.8 and 6.1.1.4'
N N -0.0031 0.0043 'International Tables Vol C Tables 4.2.6.8 and 6.1.1.4'
O O -0.0042 0.0079 'International Tables Vol C Tables 4.2.6.8 and 6.1.1.4'
F F -0.0054 0.0133 'International Tables Vol C Tables 4.2.6.8 and 6.1.1.4'
S S 0.1265 0.1577 'International Tables Vol C Tables 4.2.6.8 and 6.1.1.4'
Ru Ru -1.1448 1.0405 'International Tables Vol C Tables 4.2.6.8 and 6.1.1.4'

loop_
_geom_angle_atom_site_label_1
_geom_angle_atom_site_label_2
_geom_angle_atom_site_label_3
_geom_angle
_geom_angle_site_symmetry_1
_geom_angle_site_symmetry_3
N1C Ru1 O2A 87.68(17) . .
N1C Ru1 O1A 81.99(18) . .
O2A Ru1 O1A 78.07(17) . .
N1C Ru1 C2B 95.5(2) . .
O2A Ru1 C2B 166.1(3) . .
O1A Ru1 C2B 115.7(2) . .
N1C Ru1 C4B 112.4(2) . .
O2A Ru1 C4B 96.9(3) . .
O1A Ru1 C4B 164.8(2) . .
C2B Ru1 C4B 69.4(3) . .
N1C Ru1 C3B 91.0(2) . .
O2A Ru1 C3B 129.1(2) . .
O1A Ru1 C3B 151.8(2) . .
C2B Ru1 C3B 37.6(3) . .
C4B Ru1 C3B 38.2(3) . .
N1C Ru1 C5B 150.9(3) . .
O2A Ru1 C5B 89.9(3) . .
O1A Ru1 C5B 125.7(3) . .
C2B Ru1 C5B 80.8(3) . .
C4B Ru1 C5B 39.3(3) . .
C3B Ru1 C5B 68.5(3) . .
N1C Ru1 C1B 124.0(2) . .
O2A Ru1 C1B 145.3(2) . .
O1A Ru1 C1B 91.8(2) . .
C2B Ru1 C1B 38.9(3) . .
C4B Ru1 C1B 84.2(3) . .
C3B Ru1 C1B 69.6(3) . .
C5B Ru1 C1B 69.2(3) . .
N1C Ru1 C6B 162.1(2) . .
O2A Ru1 C6B 109.9(2) . .
O1A Ru1 C6B 98.3(2) . .
C2B Ru1 C6B 68.1(3) . .
C4B Ru1 C6B 69.6(3) . .
C3B Ru1 C6B 80.3(3) . .
C5B Ru1 C6B 37.2(3) . .
C1B Ru1 C6B 38.2(3) . .
N5C Ru2 O3A 85.5(2) 2 .
N5C Ru2 O4A 82.69(19) 2 .
O3A Ru2 O4A 79.24(18) . .
N5C Ru2 C12B 97.8(3) 2 .
O3A Ru2 C12B 167.0(3) . .
O4A Ru2 C12B 113.6(3) . .
N5C Ru2 C13B 130.5(3) 2 .
O3A Ru2 C13B 142.5(3) . .
O4A Ru2 C13B 93.7(3) . .
C12B Ru2 C13B 39.2(3) . .
N5C Ru2 C15B 138.1(4) 2 .
O3A Ru2 C15B 91.1(3) . .
O4A Ru2 C15B 137.6(4) . .
C12B Ru2 C15B 78.0(4) . .
C13B Ru2 C15B 69.4(4) . .
N5C Ru2 C11B 87.5(3) 2 .
O3A Ru2 C11B 132.3(3) . .
O4A Ru2 C11B 146.1(3) . .
C12B Ru2 C11B 36.0(4) . .
C13B Ru2 C11B 68.7(4) . .
C15B Ru2 C11B 64.5(4) . .
N5C Ru2 C16B 105.3(4) 2 .
O3A Ru2 C16B 100.0(3) . .
O4A Ru2 C16B 172.0(4) . .
C12B Ru2 C16B 67.0(4) . .
C13B Ru2 C16B 82.0(4) . .
C15B Ru2 C16B 34.4(4) . .
C11B Ru2 C16B 37.7(4) . .
N5C Ru2 C14B 167.0(3) 2 .
O3A Ru2 C14B 106.7(3) . .
O4A Ru2 C14B 103.6(4) . .
C12B Ru2 C14B 69.3(3) . .
C13B Ru2 C14B 38.8(3) . .
C15B Ru2 C14B 39.9(4) . .
C11B Ru2 C14B 81.0(4) . .
C16B Ru2 C14B 68.8(5) . .
O3S S1S O2S 115.6(4) . .
O3S S1S O1S 113.5(5) . .
O2S S1S O1S 113.8(4) . .
O3S S1S C1S 104.3(4) . .
O2S S1S C1S 106.2(4) . .
O1S S1S C1S 101.6(6) . .
O4S S2S O6S 115.5(6) . .
O4S S2S O5S 115.4(5) . .
O6S S2S O5S 116.8(5) . .
O4S S2S C2S 102.4(5) . .
O6S S2S C2S 99.4(5) . .
O5S S2S C2S 103.8(4) . .
C1A O1A Ru1 113.1(4) . .
C2A O2A Ru1 114.9(4) . .
C1A O3A Ru2 113.6(4) . .
C2A O4A Ru2 112.3(4) . .
C1C N1C C2C 118.9(5) . .
C1C N1C Ru1 122.7(4) . .
C2C N1C Ru1 118.4(4) . .
C13C N2C C14C 126.9(5) . .
C13C N2C H2CA 116.5 . .
C14C N2C H2CA 116.5 . .
C15C N3C C19C 117.0(6) . .
C20C N4C C21C 128.2(5) . .
C20C N4C H4CA 115.9 . .
C21C N4C H4CA 115.9 . .
C32C N5C C33C 113.8(6) . .
C32C N5C Ru2 124.0(4) . 2
C33C N5C Ru2 121.6(4) . 2
O1A C1A O3A 126.4(6) . .
O1A C1A C2A 117.5(6) . .
O3A C1A C2A 116.0(6) . .
N1C C1C C3C 121.6(5) . .
N1C C1C H1CA 119.2 . .
C3C C1C H1CA 119.2 . .
C2B C1B C6B 116.0(7) . .
C2B C1B C7B 122.8(6) . .
C6B C1B C7B 121.2(6) . .
C2B C1B Ru1 69.7(4) . .
C6B C1B Ru1 71.4(4) . .
C7B C1B Ru1 127.1(5) . .
F3S C1S F2S 104.1(8) . .
F3S C1S F1S 102.7(8) . .
F2S C1S F1S 106.8(9) . .
F3S C1S S1S 114.8(8) . .
F2S C1S S1S 115.1(7) . .
F1S C1S S1S 112.1(7) . .
C3B C2B C1B 122.0(7) . .
C3B C2B Ru1 71.4(4) . .
C1B C2B Ru1 71.4(4) . .
C3B C2B H2BA 118.2 . .
C1B C2B H2BA 118.2 . .
Ru1 C2B H2BA 118.2 . .
N1C C2C C4C 121.3(6) . .
N1C C2C H2CB 119.4 . .
C4C C2C H2CB 119.4 . .
O2A C2A O4A 126.5(6) . .
O2A C2A C1A 116.1(6) . .
O4A C2A C1A 117.4(7) . .
F6S C2S F5S 109.2(8) . .
F6S C2S F4S 105.8(8) . .
F5S C2S F4S 105.7(8) . .
F6S C2S S2S 110.5(6) . .
F5S C2S S2S 113.4(7) . .
F4S C2S S2S 111.9(8) . .
C5C C3C C1C 119.7(6) . .
C5C C3C H3CB 120.1 . .
C1C C3C H3CB 120.1 . .
C2B C3B C4B 122.2(7) . .
C2B C3B Ru1 71.0(4) . .
C4B C3B Ru1 70.9(5) . .
C2B C3B H3BA 117.9 . .
C4B C3B H3BA 117.9 . .
Ru1 C3B H3BA 117.9 . .
C5C C4C C2C 120.3(5) . .
C5C C4C H4CB 119.8 . .
C2C C4C H4CB 119.8 . .
C3B C4B C5B 116.1(7) . .
C3B C4B C8B 124.8(8) . .
C5B C4B C8B 119.0(8) . .
C3B C4B Ru1 70.8(4) . .
C5B C4B Ru1 70.6(4) . .
C8B C4B Ru1 126.9(7) . .
C3C C5C C4C 118.2(6) . .
C3C C5C C6C 122.5(6) . .
C4C C5C C6C 119.3(6) . .
C6B C5B C4B 121.5(7) . .
C6B C5B Ru1 72.3(4) . .
C4B C5B Ru1 70.1(4) . .
C6B C5B H5BA 118.4 . .
C4B C5B H5BA 118.4 . .
Ru1 C5B H5BA 118.4 . .
C7C C6C C5C 178.8(10) . .
C5B C6B C1B 121.9(7) . .
C5B C6B Ru1 70.5(4) . .
C1B C6B Ru1 70.4(4) . .
C5B C6B H6BA 117.8 . .
C1B C6B H6BA 117.8 . .
Ru1 C6B H6BA 117.8 . .
C6C C7C C8C 176.4(8) . .
C1B C7B H7BA 109.5 . .
C1B C7B H7BB 109.5 . .
H7BA C7B H7BB 109.5 . .
C1B C7B H7BC 109.5 . .
H7BA C7B H7BC 109.5 . .
H7BB C7B H7BC 109.5 . .
C9C C8C C7C 123.4(7) . .
C9C C8C C10C 117.5(6) . .
C7C C8C C10C 119.1(7) . .
C9B C8B C10B 117.3(10) . .
C9B C8B C4B 114.6(10) . .
C10B C8B C4B 115.5(8) . .
C9B C8B H8BA 101.9 . .
C10B C8B H8BA 101.9 . .
C4B C8B H8BA 101.9 . .
C8C C9C C11C 124.5(7) . .
C8C C9C H9CA 117.7 . .
C11C C9C H9CA 117.7 . .
C8B C9B H9BA 109.5 . .
C8B C9B H9BB 109.5 . .
H9BA C9B H9BB 109.5 . .
C8B C9B H9BC 109.5 . .
H9BA C9B H9BC 109.5 . .
H9BB C9B H9BC 109.5 . .
C12C C10C C8C 119.7(7) . .
C12C C10C H10A 120.1 . .
C8C C10C H10A 120.1 . .
C8B C10B H10B 109.5 . .
C8B C10B H10C 109.5 . .
H10B C10B H10C 109.5 . .
C8B C10B H10D 109.5 . .
H10B C10B H10D 109.5 . .
H10C C10B H10D 109.5 . .
C9C C11C C13C 118.9(7) . .
C9C C11C H11A 120.5 . .
C13C C11C H11A 120.5 . .
C12B C11B C16B 120.8(10) . .
C12B C11B C17B 120.9(10) . .
C16B C11B C17B 118.0(11) . .
C12B C11B Ru2 70.7(5) . .
C16B C11B Ru2 71.1(6) . .
C17B C11B Ru2 125.7(7) . .
C10C C12C C13C 120.2(7) . .
C10C C12C H12A 119.9 . .
C13C C12C H12A 119.9 . .
C11B C12B C13B 123.5(9) . .
C11B C12B Ru2 73.4(5) . .
C13B C12B Ru2 71.5(4) . .
C11B C12B H12B 117.6 . .
C13B C12B H12B 117.6 . .
Ru2 C12B H12B 117.6 . .
N2C C13C C11C 124.3(6) . .
N2C C13C C12C 116.5(6) . .
C11C C13C C12C 119.1(6) . .
C14B C13B C12B 116.6(9) . .
C14B C13B Ru2 71.7(4) . .
C12B C13B Ru2 69.3(4) . .
C14B C13B H13A 121.4 . .
C12B C13B H13A 121.4 . .
Ru2 C13B H13A 121.4 . .
O1C C14C N2C 125.1(6) . .
O1C C14C C15C 120.2(6) . .
N2C C14C C15C 114.6(5) . .
C18B C14B C13B 120.6(12) . .
C18B C14B C15B 125.3(11) . .
C13B C14B C15B 114.1(9) . .
C18B C14B Ru2 130.2(8) . .
C13B C14B Ru2 69.4(5) . .
C15B C14B Ru2 68.8(5) . .
N3C C15C C16C 122.9(6) . .
N3C C15C C14C 117.7(6) . .
C16C C15C C14C 119.4(6) . .
C16B C15B C14B 125.9(10) . .
C16B C15B Ru2 73.0(7) . .
C14B C15B Ru2 71.3(5) . .
C16B C15B H15A 115.9 . .
C14B C15B H15A 115.9 . .
Ru2 C15B H15A 115.9 . .
C15C C16C C17C 118.6(6) . .
C15C C16C H16A 120.7 . .
C17C C16C H16A 120.7 . .
C15B C16B C11B 119.0(10) . .
C15B C16B Ru2 72.6(7) . .
C11B C16B Ru2 71.2(6) . .
C15B C16B H16B 120.2 . .
C11B C16B H16B 120.2 . .
Ru2 C16B H16B 120.2 . .
C16C C17C C18C 118.4(7) . .
C16C C17C H17A 120.8 . .
C18C C17C H17A 120.8 . .
C11B C17B H17B 109.5 . .
C11B C17B H17C 109.5 . .
H17B C17B H17C 109.5 . .
C11B C17B H17D 109.5 . .
H17B C17B H17D 109.5 . .
H17C C17B H17D 109.5 . .
C19C C18C C17C 119.0(6) . .
C19C C18C H18A 120.5 . .
C17C C18C H18A 120.5 . .
C19B C18B C14B 114.5(16) . .
C19B C18B C20B 120.9(15) . .
C14B C18B C20B 100.9(12) . .
C19B C18B H18B 106.5 . .
C14B C18B H18B 106.5 . .
C20B C18B H18B 106.5 . .
C18C C19C N3C 124.1(6) . .
C18C C19C C20C 119.3(6) . .
N3C C19C C20C 116.5(6) . .
C18B C19B H19A 109.5 . .
C18B C19B H19B 109.5 . .
H19A C19B H19B 109.5 . .
C18B C19B H19C 109.5 . .
H19A C19B H19C 109.5 . .
H19B C19B H19C 109.5 . .
O2C C20C N4C 124.2(6) . .
O2C C20C C19C 120.4(6) . .
N4C C20C C19C 115.4(5) . .
C18B C20B H20A 109.5 . .
C18B C20B H20B 109.5 . .
H20A C20B H20B 109.5 . .
C18B C20B H20C 109.5 . .
H20A C20B H20C 109.5 . .
H20B C20B H20C 109.5 . .
C23C C21C N4C 123.1(6) . .
C23C C21C C22C 118.7(6) . .
N4C C21C C22C 118.2(5) . .
C24C C22C C21C 122.0(6) . .
C24C C22C H22A 119.0 . .
C21C C22C H22A 119.0 . .
C25C C23C C21C 118.7(6) . .
C25C C23C H23A 120.6 . .
C21C C23C H23A 120.6 . .
C22C C24C C26C 119.2(6) . .
C22C C24C H24A 120.4 . .
C26C C24C H24A 120.4 . .
C26C C25C C23C 122.4(6) . .
C26C C25C H25A 118.8 . .
C23C C25C H25A 118.8 . .
C25C C26C C27C 124.2(6) . .
C25C C26C C24C 118.9(6) . .
C27C C26C C24C 116.9(6) . .
C28C C27C C26C 177.1(8) . .
C27C C28C C29C 171.8(8) . .
C28C C29C C31C 120.5(6) . .
C28C C29C C30C 124.2(6) . .
C31C C29C C30C 115.2(6) . .
C32C C30C C29C 121.3(6) . .
C32C C30C H30A 119.3 . .
C29C C30C H30A 119.3 . .
C33C C31C C29C 120.6(6) . .
C33C C31C H31A 119.7 . .
C29C C31C H31A 119.7 . .
C30C C32C N5C 123.6(6) . .
C30C C32C H32A 118.2 . .
N5C C32C H32A 118.2 . .
C31C C33C N5C 125.3(6) . .
C31C C33C H33A 117.3 . .
N5C C33C H33A 117.3 . .
O1AC C1AC C2AC 118.8(15) . .
O1AC C1AC C3AC 129.2(16) . .
C2AC C1AC C3AC 111.5(16) . .
O4AC C4AC C6AC 127.7(17) . .
O4AC C4AC C5AC 106.0(16) . .
C6AC C4AC C5AC 125.0(14) . .
C1M O1M C1M 179.999(12) . 5_546

loop_
_geom_bond_atom_site_label_1
_geom_bond_atom_site_label_2
_geom_bond_distance
_geom_bond_site_symmetry_2
Ru1 N1C 2.116(5) .
Ru1 O2A 2.124(4) .
Ru1 O1A 2.136(5) .
Ru1 C2B 2.172(8) .
Ru1 C4B 2.178(8) .
Ru1 C3B 2.177(7) .
Ru1 C5B 2.186(7) .
Ru1 C1B 2.196(7) .
Ru1 C6B 2.209(7) .
Ru2 N5C 2.054(6) 2
Ru2 O3A 2.106(5) .
Ru2 O4A 2.131(5) .
Ru2 C12B 2.158(7) .
Ru2 C13B 2.187(8) .
Ru2 C15B 2.183(10) .
Ru2 C11B 2.191(9) .
Ru2 C16B 2.189(10) .
Ru2 C14B 2.218(8) .
S1S O3S 1.421(5) .
S1S O2S 1.420(6) .
S1S O1S 1.457(7) .
S1S C1S 1.727(11) .
S2S O4S 1.406(8) .
S2S O6S 1.434(8) .
S2S O5S 1.439(6) .
S2S C2S 1.793(9) .
O1A C1A 1.240(8) .
O1C C14C 1.217(7) .
O2A C2A 1.225(8) .
O2C C20C 1.225(7) .
O3A C1A 1.264(8) .
O4A C2A 1.245(9) .
N1C C1C 1.323(8) .
N1C C2C 1.360(7) .
N2C C13C 1.390(8) .
N2C C14C 1.374(8) .
N2C H2CA 0.8800 .
N3C C15C 1.350(8) .
N3C C19C 1.351(7) .
N4C C20C 1.370(9) .
N4C C21C 1.405(8) .
N4C H4CA 0.8800 .
N5C C32C 1.385(8) .
N5C C33C 1.388(8) .
N5C Ru2 2.054(6) 2
F1S C1S 1.395(13) .
C1A C2A 1.570(9) .
C1C C3C 1.401(9) .
C1C H1CA 0.9500 .
C1B C2B 1.453(10) .
C1B C6B 1.441(10) .
C1B C7B 1.454(10) .
C1S F3S 1.367(10) .
C1S F2S 1.348(10) .
C2B C3B 1.402(11) .
C2B H2BA 1.0000 .
C2C C4C 1.373(9) .
C2C H2CB 0.9500 .
C2S F6S 1.337(11) .
C2S F5S 1.318(10) .
C2S F4S 1.319(11) .
C3C C5C 1.369(9) .
C3C H3CB 0.9500 .
C3B C4B 1.426(11) .
C3B H3BA 1.0000 .
C4C C5C 1.375(10) .
C4C H4CB 0.9500 .
C4B C5B 1.466(12) .
C4B C8B 1.497(12) .
C5C C6C 1.446(9) .
C5B C6B 1.403(11) .
C5B H5BA 1.0000 .
C6C C7C 1.202(9) .
C6B H6BA 1.0000 .
C7C C8C 1.426(10) .
C7B H7BA 0.9800 .
C7B H7BB 0.9800 .
C7B H7BC 0.9800 .
C8C C9C 1.336(11) .
C8C C10C 1.423(10) .
C8B C9B 1.434(12) .
C8B C10B 1.416(14) .
C8B H8BA 1.0000 .
C9C C11C 1.383(10) .
C9C H9CA 0.9500 .
C9B H9BA 0.9800 .
C9B H9BB 0.9800 .
C9B H9BC 0.9800 .
C10C C12C 1.412(10) .
C10C H10A 0.9500 .
C10B H10B 0.9800 .
C10B H10C 0.9800 .
C10B H10D 0.9800 .
C11C C13C 1.395(9) .
C11C H11A 0.9500 .
C11B C12B 1.344(13) .
C11B C16B 1.415(16) .
C11B C17B 1.591(16) .
C12C C13C 1.393(10) .
C12C H12A 0.9500 .
C12B C13B 1.459(12) .
C12B H12B 1.0000 .
C13B C14B 1.465(13) .
C13B H13A 1.0000 .
C14C C15C 1.490(9) .
C14B C18B 1.481(16) .
C14B C15B 1.501(16) .
C15C C16C 1.366(10) .
C15B C16B 1.293(16) .
C15B H15A 1.0000 .
C16C C17C 1.404(9) .
C16C H16A 0.9500 .
C16B H16B 1.0000 .
C17C C18C 1.387(10) .
C17C H17A 0.9500 .
C17B H17B 0.9800 .
C17B H17C 0.9800 .
C17B H17D 0.9800 .
C18C C19C 1.342(10) .
C18C H18A 0.9500 .
C18B C19B 1.34(2) .
C18B C20B 1.60(2) .
C18B H18B 1.0000 .
C19C C20C 1.504(9) .
C19B H19A 0.9800 .
C19B H19B 0.9800 .
C19B H19C 0.9800 .
C20B H20A 0.9800 .
C20B H20B 0.9800 .
C20B H20C 0.9800 .
C21C C23C 1.412(8) .
C21C C22C 1.407(9) .
C22C C24C 1.344(9) .
C22C H22A 0.9500 .
C23C C25C 1.384(10) .
C23C H23A 0.9500 .
C24C C26C 1.441(9) .
C24C H24A 0.9500 .
C25C C26C 1.359(9) .
C25C H25A 0.9500 .
C26C C27C 1.429(10) .
C27C C28C 1.228(10) .
C28C C29C 1.371(10) .
C29C C31C 1.405(9) .
C29C C30C 1.422(8) .
C30C C32C 1.343(9) .
C30C H30A 0.9500 .
C31C C33C 1.330(10) .
C31C H31A 0.9500 .
C32C H32A 0.9500 .
C33C H33A 0.9500 .
O1AC C1AC 1.149(16) .
O4AC C4AC 1.205(18) .
C1AC C2AC 1.412(15) .
C1AC C3AC 1.43(2) .
C4AC C6AC 1.359(19) .
C4AC C5AC 1.341(19) .
O1M C1M 1.35(4) .
O1M C1M 1.35(4) 5_546
